data_7036321
loop_
_publ_author_name
'Bresien, Jonas'
'Faust, Kirill'
'Hering-Junghans, Christian'
'Rothe, Julia'
'Schulz, Axel'
'Villinger, Alexander'

_publ_section_title
;
 Synthetic strategies to bicyclic tetraphosphanes using P1, P2 and P4
 building blocks.
;
_journal_issue 5
_journal_name_full 'Dalton transactions (Cambridge, England : 2003)'
_journal_page_first 1998
_journal_page_last 2007
_journal_paper_doi 10.1039/c5dt02757h
_journal_volume 45
_journal_year 2016
_chemical_formula_moiety 'C36 H58 P4'
_chemical_formula_sum 'C36 H58 P4'
_chemical_formula_weight 614.70
_chemical_name_systematic
;
 ?
;
_space_group_IT_number 14
_symmetry_cell_setting monoclinic
_symmetry_Int_Tables_number 14
_symmetry_space_group_name_Hall '-P 2yn'
_symmetry_space_group_name_H-M 'P 1 21/n 1'
_atom_sites_solution_hydrogens geom
_atom_sites_solution_primary direct
_atom_sites_solution_secondary difmap
_audit_creation_method SHELXL-97
_audit_update_record
;
2015-07-20 deposited with the CCDC.
2015-08-28 downloaded from the CCDC.
;
_cell_angle_alpha 90.00
_cell_angle_beta 95.9430(10)
_cell_angle_gamma 90.00
_cell_formula_units_Z 4
_cell_length_a 16.7738(4)
_cell_length_b 10.7853(2)
_cell_length_c 20.6732(5)
_cell_measurement_reflns_used 9907
_cell_measurement_temperature 173(2)
_cell_measurement_theta_max 56.216
_cell_measurement_theta_min 5.015
_cell_volume 3719.90(14)
_computing_cell_refinement 'Bruker Apex V7.51A'
_computing_data_collection 'Bruker Apex V7.51A'
_computing_data_reduction 'Bruker SAINT'
_computing_molecular_graphics 'ORTEP-3v2.01 (Farrugia, 1997)'
_computing_publication_material SHELXL-97
_computing_structure_refinement 'SHELXL-97 (Sheldrick, 1997)'
_computing_structure_solution 'SHELXS-97 (Sheldrick, 1997)'
_diffrn_ambient_temperature 173(2)
_diffrn_measured_fraction_theta_full 0.997
_diffrn_measured_fraction_theta_max 0.997
_diffrn_measurement_device_type 'Bruker-Nonius Apex X8-CCD-diffractometer'
_diffrn_measurement_method 'phi and omega scans'
_diffrn_radiation_monochromator graphite
_diffrn_radiation_source 'sealed tube'
_diffrn_radiation_type MoK\a
_diffrn_radiation_wavelength 0.71073
_diffrn_reflns_av_R_equivalents 0.0472
_diffrn_reflns_av_sigmaI/netI 0.0462
_diffrn_reflns_limit_h_max 22
_diffrn_reflns_limit_h_min -22
_diffrn_reflns_limit_k_max 14
_diffrn_reflns_limit_k_min -14
_diffrn_reflns_limit_l_max 27
_diffrn_reflns_limit_l_min -28
_diffrn_reflns_number 50752
_diffrn_reflns_theta_full 29.00
_diffrn_reflns_theta_max 29.00
_diffrn_reflns_theta_min 2.74
_exptl_absorpt_coefficient_mu 0.225
_exptl_absorpt_correction_T_max 0.9801
_exptl_absorpt_correction_T_min 0.8788
_exptl_absorpt_correction_type multi-scan
_exptl_absorpt_process_details '(SADABS; Sheldrick, 2004)'
_exptl_crystal_colour colourless
_exptl_crystal_density_diffrn 1.098
_exptl_crystal_density_method 'not measured'
_exptl_crystal_description block
_exptl_crystal_F_000 1336
_exptl_crystal_size_max 0.59
_exptl_crystal_size_mid 0.15
_exptl_crystal_size_min 0.09
_refine_diff_density_max 0.427
_refine_diff_density_min -0.321
_refine_diff_density_rms 0.066
_refine_ls_extinction_method none
_refine_ls_goodness_of_fit_ref 1.029
_refine_ls_hydrogen_treatment constr
_refine_ls_matrix_type full
_refine_ls_number_parameters 415
_refine_ls_number_reflns 9868
_refine_ls_number_restraints 44
_refine_ls_restrained_S_all 1.055
_refine_ls_R_factor_all 0.0801
_refine_ls_R_factor_gt 0.0499
_refine_ls_shift/su_max 0.001
_refine_ls_shift/su_mean 0.000
_refine_ls_structure_factor_coef Fsqd
_refine_ls_weighting_details 'calc w=1/[\s^2^(Fo^2^)+(0.0647P)^2^+1.5680P] where P=(Fo^2^+2Fc^2^)/3'
_refine_ls_weighting_scheme calc
_refine_ls_wR_factor_gt 0.1181
_refine_ls_wR_factor_ref 0.1346
_reflns_number_gt 7015
_reflns_number_total 9868
_reflns_threshold_expression >2\s(I)
_cod_data_source_file c5dt02757h2.cif
_cod_data_source_block jr20_exo_exo_MesP4Mes
_cod_depositor_comments 'Adding full bibliography for 7036321--7036328.cif.'
_cod_original_sg_symbol_H-M 'P 21/n'
_cod_database_code 7036321

loop_
_symmetry_equiv_pos_as_xyz
'x, y, z'
'-x+1/2, y+1/2, -z+1/2'
'-x, -y, -z'
'x-1/2, -y-1/2, z-1/2'

loop_
_atom_site_label
_atom_site_type_symbol
_atom_site_fract_x
_atom_site_fract_y
_atom_site_fract_z
_atom_site_U_iso_or_equiv
_atom_site_adp_type
_atom_site_occupancy
_atom_site_symmetry_multiplicity
_atom_site_calc_flag
_atom_site_refinement_flags
_atom_site_disorder_assembly
_atom_site_disorder_group
P1 P 0.92486(3) 0.96202(5) 0.32058(2) 0.02483(12) Uani 1 1 d . . .
P2 P 0.82611(3) 0.87367(5) 0.20755(2) 0.02406(12) Uani 1 1 d . . .
P3 P 0.95674(3) 0.84814(5) 0.23692(3) 0.02820(13) Uani 1 1 d . . .
P4 P 0.91008(3) 1.03349(5) 0.21949(3) 0.02777(13) Uani 1 1 d . . .
C1 C 1.02744(11) 1.02494(18) 0.34635(9) 0.0219(4) Uani 1 1 d . . .
C2 C 1.04530(11) 1.15224(18) 0.33667(9) 0.0230(4) Uani 1 1 d . . .
C3 C 1.12486(11) 1.18473(18) 0.33050(9) 0.0249(4) Uani 1 1 d . . .
H3 H 1.1365 1.2685 0.3208 0.030 Uiso 1 1 calc R . .
C4 C 1.18742(11) 1.10057(18) 0.33791(9) 0.0244(4) Uani 1 1 d . . .
C5 C 1.16923(11) 0.98211(19) 0.35829(10) 0.0261(4) Uani 1 1 d . . .
H5 H 1.2120 0.9253 0.3682 0.031 Uiso 1 1 calc R . .
C6 C 1.09144(12) 0.94226(17) 0.36496(9) 0.0231(4) Uani 1 1 d . . .
C7 C 0.98681(12) 1.26299(19) 0.34009(10) 0.0285(4) Uani 1 1 d . . .
C8 C 0.90365(13) 1.2289(2) 0.35920(13) 0.0391(5) Uani 1 1 d . . .
H8A H 0.8761 1.3041 0.3714 0.059 Uiso 1 1 calc R . .
H8B H 0.9094 1.1715 0.3961 0.059 Uiso 1 1 calc R . .
H8C H 0.8723 1.1892 0.3222 0.059 Uiso 1 1 calc R . .
C9 C 0.97764(15) 1.3375(2) 0.27684(12) 0.0395(5) Uani 1 1 d . . .
H9A H 0.9553 1.2842 0.2411 0.059 Uiso 1 1 calc R . .
H9B H 1.0302 1.3684 0.2676 0.059 Uiso 1 1 calc R . .
H9C H 0.9415 1.4077 0.2813 0.059 Uiso 1 1 calc R . .
C10 C 1.02396(16) 1.3486(2) 0.39531(13) 0.0432(6) Uani 1 1 d . . .
H10A H 0.9876 1.4179 0.4008 0.065 Uiso 1 1 calc R . .
H10B H 1.0754 1.3806 0.3841 0.065 Uiso 1 1 calc R . .
H10C H 1.0324 1.3013 0.4359 0.065 Uiso 1 1 calc R . .
C11 C 1.27477(12) 1.1373(2) 0.33145(11) 0.0300(4) Uani 1 1 d . . .
C12 C 1.28081(15) 1.2670(2) 0.30146(14) 0.0450(6) Uani 1 1 d . . .
H12A H 1.3369 1.2848 0.2955 0.067 Uiso 1 1 calc R . .
H12B H 1.2611 1.3290 0.3305 0.067 Uiso 1 1 calc R . .
H12C H 1.2484 1.2698 0.2593 0.067 Uiso 1 1 calc R . .
C13 C 1.32087(15) 1.1381(3) 0.39917(13) 0.0525(7) Uani 1 1 d . . .
H13A H 1.3208 1.0545 0.4178 0.079 Uiso 1 1 calc R . .
H13B H 1.2952 1.1957 0.4272 0.079 Uiso 1 1 calc R . .
H13C H 1.3762 1.1644 0.3960 0.079 Uiso 1 1 calc R . .
C14 C 1.31302(14) 1.0455(2) 0.28776(13) 0.0404(5) Uani 1 1 d . . .
H14A H 1.3689 1.0692 0.2846 0.061 Uiso 1 1 calc R . .
H14B H 1.2834 1.0462 0.2443 0.061 Uiso 1 1 calc R . .
H14C H 1.3113 0.9620 0.3063 0.061 Uiso 1 1 calc R . .
C15 C 1.08459(13) 0.8139(2) 0.39828(10) 0.0300(4) Uani 1 1 d . . .
C16 C 1.14413(16) 0.8145(2) 0.46063(12) 0.0443(6) Uani 1 1 d . . .
H16A H 1.1315 0.8837 0.4885 0.067 Uiso 1 1 calc R . .
H16B H 1.1989 0.8239 0.4488 0.067 Uiso 1 1 calc R . .
H16C H 1.1397 0.7362 0.4841 0.067 Uiso 1 1 calc R . .
C17 C 1.10885(17) 0.7085(2) 0.35471(13) 0.0465(6) Uani 1 1 d . . .
H17A H 1.1098 0.6301 0.3788 0.070 Uiso 1 1 calc R . .
H17B H 1.1622 0.7252 0.3415 0.070 Uiso 1 1 calc R . .
H17C H 1.0700 0.7026 0.3160 0.070 Uiso 1 1 calc R . .
C18 C 1.00300(15) 0.7845(3) 0.42043(14) 0.0511(7) Uani 1 1 d . . .
H18A H 0.9843 0.8555 0.4443 0.077 Uiso 1 1 calc R . .
H18B H 1.0074 0.7116 0.4489 0.077 Uiso 1 1 calc R . .
H18C H 0.9647 0.7674 0.3824 0.077 Uiso 1 1 calc R . .
C19 C 0.82492(10) 0.85385(17) 0.11733(9) 0.0197(4) Uani 1 1 d . . .
C20 C 0.80244(11) 0.95489(17) 0.07467(9) 0.0209(4) Uani 1 1 d . . .
C21 C 0.82990(11) 0.95341(18) 0.01304(9) 0.0233(4) Uani 1 1 d . . .
H21 H 0.8170 1.0219 -0.0150 0.028 Uiso 1 1 calc R . .
C22 C 0.87461(11) 0.85821(18) -0.00941(9) 0.0224(4) Uani 1 1 d . A .
C23 C 0.88449(11) 0.75398(17) 0.02965(9) 0.0229(4) Uani 1 1 d . . .
H23 H 0.9105 0.6839 0.0136 0.027 Uiso 1 1 calc R . .
C24 C 0.85818(10) 0.74636(16) 0.09151(9) 0.0200(4) Uani 1 1 d . . .
C25 C 0.74519(12) 1.06350(18) 0.08658(10) 0.0262(4) Uani 1 1 d . . .
C26 C 0.70568(13) 1.0621(2) 0.14986(11) 0.0347(5) Uani 1 1 d . . .
H26A H 0.7454 1.0842 0.1862 0.052 Uiso 1 1 calc R . .
H26B H 0.6847 0.9790 0.1570 0.052 Uiso 1 1 calc R . .
H26C H 0.6616 1.1222 0.1470 0.052 Uiso 1 1 calc R . .
C27 C 0.78715(15) 1.1890(2) 0.08222(13) 0.0418(6) Uani 1 1 d . . .
H27A H 0.7485 1.2560 0.0866 0.063 Uiso 1 1 calc R . .
H27B H 0.8087 1.1960 0.0401 0.063 Uiso 1 1 calc R . .
H27C H 0.8310 1.1955 0.1172 0.063 Uiso 1 1 calc R . .
C28 C 0.67484(14) 1.0564(2) 0.03157(12) 0.0425(6) Uani 1 1 d . . .
H28A H 0.6467 0.9773 0.0344 0.064 Uiso 1 1 calc R . .
H28B H 0.6959 1.0625 -0.0108 0.064 Uiso 1 1 calc R . .
H28C H 0.6375 1.1249 0.0364 0.064 Uiso 1 1 calc R . .
C29 C 0.90756(12) 0.8632(2) -0.07601(10) 0.0311(5) Uani 1 1 d D . .
C30A C 0.8966(6) 0.9796(7) -0.1113(4) 0.071(2) Uani 0.487(4) 1 d PD A 1
H30A H 0.9206 0.9732 -0.1525 0.106 Uiso 0.487(4) 1 calc PR A 1
H30B H 0.9226 1.0467 -0.0851 0.106 Uiso 0.487(4) 1 calc PR A 1
H30C H 0.8392 0.9972 -0.1203 0.106 Uiso 0.487(4) 1 calc PR A 1
C31A C 0.8692(4) 0.7519(7) -0.1189(3) 0.0589(19) Uani 0.487(4) 1 d PD A 1
H31A H 0.8800 0.6736 -0.0956 0.088 Uiso 0.487(4) 1 calc PR A 1
H31B H 0.8928 0.7492 -0.1603 0.088 Uiso 0.487(4) 1 calc PR A 1
H31C H 0.8112 0.7643 -0.1272 0.088 Uiso 0.487(4) 1 calc PR A 1
C32A C 0.9983(4) 0.8287(8) -0.0658(4) 0.0491(19) Uani 0.487(4) 1 d PD A 1
H32A H 1.0055 0.7543 -0.0387 0.074 Uiso 0.487(4) 1 calc PR A 1
H32B H 1.0286 0.8976 -0.0442 0.074 Uiso 0.487(4) 1 calc PR A 1
H32C H 1.0179 0.8127 -0.1081 0.074 Uiso 0.487(4) 1 calc PR A 1
C30B C 0.9364(8) 1.0034(8) -0.0886(6) 0.031(2) Uani 0.39(2) 1 d PD A 2
H37D H 0.9605 1.0069 -0.1298 0.047 Uiso 0.39(2) 1 calc PR A 2
H37E H 0.9761 1.0290 -0.0530 0.047 Uiso 0.39(2) 1 calc PR A 2
H37F H 0.8902 1.0593 -0.0907 0.047 Uiso 0.39(2) 1 calc PR A 2
C31B C 0.8363(9) 0.8438(15) -0.1282(9) 0.048(3) Uani 0.39(2) 1 d PD A 2
H31D H 0.8026 0.9182 -0.1312 0.072 Uiso 0.39(2) 1 calc PR A 2
H31E H 0.8046 0.7726 -0.1164 0.072 Uiso 0.39(2) 1 calc PR A 2
H31F H 0.8564 0.8282 -0.1704 0.072 Uiso 0.39(2) 1 calc PR A 2
C32B C 0.9750(8) 0.7814(13) -0.0825(11) 0.052(4) Uani 0.39(2) 1 d PD A 2
H32D H 0.9561 0.6954 -0.0862 0.078 Uiso 0.39(2) 1 calc PR A 2
H32E H 1.0141 0.7895 -0.0441 0.078 Uiso 0.39(2) 1 calc PR A 2
H32F H 1.0003 0.8039 -0.1215 0.078 Uiso 0.39(2) 1 calc PR A 2
C30C C 0.955(2) 0.985(2) -0.0776(18) 0.031(2) Uani 0.12(2) 1 d PD A 3
H30G H 0.9564 1.0122 -0.1228 0.047 Uiso 0.12(2) 1 calc PR A 3
H30H H 1.0104 0.9716 -0.0579 0.047 Uiso 0.12(2) 1 calc PR A 3
H30I H 0.9299 1.0492 -0.0531 0.047 Uiso 0.12(2) 1 calc PR A 3
C31C C 0.836(3) 0.871(5) -0.128(3) 0.048(3) Uani 0.12(2) 1 d PD A 3
H31G H 0.8001 0.9379 -0.1175 0.072 Uiso 0.12(2) 1 calc PR A 3
H31H H 0.8063 0.7919 -0.1297 0.072 Uiso 0.12(2) 1 calc PR A 3
H31I H 0.8547 0.8866 -0.1706 0.072 Uiso 0.12(2) 1 calc PR A 3
C32C C 0.961(3) 0.755(3) -0.089(4) 0.052(4) Uani 0.12(2) 1 d PD A 3
H32G H 1.0069 0.7529 -0.0556 0.078 Uiso 0.12(2) 1 calc PR A 3
H32H H 0.9798 0.7644 -0.1319 0.078 Uiso 0.12(2) 1 calc PR A 3
H32I H 0.9305 0.6777 -0.0874 0.078 Uiso 0.12(2) 1 calc PR A 3
C33 C 0.86364(12) 0.61428(18) 0.12196(10) 0.0267(4) Uani 1 1 d . . .
C34 C 0.82392(14) 0.5961(2) 0.18480(12) 0.0362(5) Uani 1 1 d . . .
H34A H 0.8181 0.5072 0.1931 0.054 Uiso 1 1 calc R . .
H34B H 0.7710 0.6354 0.1803 0.054 Uiso 1 1 calc R . .
H34C H 0.8573 0.6340 0.2212 0.054 Uiso 1 1 calc R . .
C35 C 0.95045(15) 0.5695(2) 0.13339(13) 0.0436(6) Uani 1 1 d . . .
H35A H 0.9806 0.6232 0.1654 0.065 Uiso 1 1 calc R . .
H35B H 0.9749 0.5723 0.0924 0.065 Uiso 1 1 calc R . .
H35C H 0.9515 0.4841 0.1497 0.065 Uiso 1 1 calc R . .
C36 C 0.8167(2) 0.5269(2) 0.07242(14) 0.0576(8) Uani 1 1 d . . .
H36A H 0.8200 0.4417 0.0890 0.086 Uiso 1 1 calc R . .
H36B H 0.8399 0.5308 0.0309 0.086 Uiso 1 1 calc R . .
H36C H 0.7604 0.5528 0.0660 0.086 Uiso 1 1 calc R . .

loop_
_atom_site_aniso_label
_atom_site_aniso_U_11
_atom_site_aniso_U_22
_atom_site_aniso_U_33
_atom_site_aniso_U_23
_atom_site_aniso_U_13
_atom_site_aniso_U_12
P1 0.0220(2) 0.0328(3) 0.0197(3) -0.0007(2) 0.00246(18) -0.0049(2)
P2 0.0236(2) 0.0300(3) 0.0186(2) 0.0006(2) 0.00245(18) -0.0037(2)
P3 0.0248(3) 0.0356(3) 0.0239(3) -0.0031(2) 0.00103(19) -0.0017(2)
P4 0.0287(3) 0.0327(3) 0.0215(3) 0.0009(2) 0.0009(2) -0.0067(2)
C1 0.0207(9) 0.0284(10) 0.0165(9) 0.0001(7) 0.0018(7) -0.0034(7)
C2 0.0239(9) 0.0258(10) 0.0186(9) -0.0003(7) -0.0001(7) 0.0011(7)
C3 0.0261(10) 0.0213(9) 0.0269(10) 0.0015(8) 0.0009(7) -0.0035(8)
C4 0.0221(9) 0.0277(10) 0.0229(10) 0.0009(8) 0.0000(7) -0.0042(8)
C5 0.0223(9) 0.0271(10) 0.0282(11) 0.0035(8) -0.0006(7) 0.0023(8)
C6 0.0266(9) 0.0237(10) 0.0189(9) 0.0030(7) 0.0020(7) -0.0017(7)
C7 0.0274(10) 0.0270(10) 0.0306(11) -0.0009(8) 0.0014(8) 0.0023(8)
C8 0.0318(12) 0.0369(12) 0.0505(15) -0.0043(11) 0.0132(10) 0.0062(10)
C9 0.0434(13) 0.0332(12) 0.0415(14) 0.0080(10) 0.0018(10) 0.0097(10)
C10 0.0491(14) 0.0355(13) 0.0445(15) -0.0139(11) 0.0017(11) 0.0017(11)
C11 0.0221(9) 0.0344(11) 0.0331(12) -0.0004(9) 0.0018(8) -0.0052(8)
C12 0.0332(12) 0.0383(13) 0.0647(18) 0.0023(12) 0.0116(11) -0.0125(10)
C13 0.0308(12) 0.084(2) 0.0403(15) 0.0004(13) -0.0050(10) -0.0125(13)
C14 0.0324(12) 0.0415(13) 0.0492(15) -0.0018(11) 0.0138(10) -0.0049(10)
C15 0.0326(11) 0.0284(11) 0.0287(11) 0.0089(8) 0.0021(8) -0.0024(9)
C16 0.0495(14) 0.0491(14) 0.0330(13) 0.0164(11) -0.0027(10) -0.0010(12)
C17 0.0602(16) 0.0285(12) 0.0499(16) 0.0061(11) 0.0016(12) 0.0022(11)
C18 0.0424(14) 0.0542(16) 0.0578(17) 0.0295(13) 0.0103(12) -0.0058(12)
C19 0.0178(8) 0.0237(9) 0.0175(9) 0.0023(7) 0.0012(6) -0.0047(7)
C20 0.0191(8) 0.0205(9) 0.0228(9) 0.0003(7) 0.0015(7) -0.0023(7)
C21 0.0246(9) 0.0237(9) 0.0215(10) 0.0064(7) 0.0009(7) -0.0017(7)
C22 0.0200(9) 0.0287(10) 0.0183(9) 0.0008(7) 0.0017(7) -0.0056(7)
C23 0.0225(9) 0.0233(9) 0.0229(10) -0.0017(7) 0.0027(7) -0.0005(7)
C24 0.0181(8) 0.0199(9) 0.0217(9) 0.0023(7) 0.0002(7) -0.0025(7)
C25 0.0263(10) 0.0233(10) 0.0288(11) 0.0029(8) 0.0024(8) 0.0032(8)
C26 0.0310(11) 0.0366(12) 0.0375(13) -0.0016(10) 0.0091(9) 0.0060(9)
C27 0.0485(14) 0.0243(11) 0.0538(16) 0.0036(10) 0.0105(11) 0.0019(10)
C28 0.0344(12) 0.0512(15) 0.0400(14) -0.0027(11) -0.0051(10) 0.0140(11)
C29 0.0299(11) 0.0446(13) 0.0197(10) -0.0004(9) 0.0062(8) -0.0086(9)
C30A 0.114(7) 0.064(5) 0.040(4) 0.026(4) 0.040(4) 0.035(5)
C31A 0.068(4) 0.086(5) 0.024(3) -0.019(3) 0.013(3) -0.034(4)
C32A 0.038(3) 0.075(5) 0.037(4) 0.006(4) 0.020(3) -0.002(3)
C30B 0.036(5) 0.045(4) 0.013(5) 0.012(3) 0.005(4) -0.005(4)
C31B 0.055(3) 0.069(8) 0.019(2) -0.011(5) 0.001(2) -0.026(5)
C32B 0.072(7) 0.047(7) 0.045(8) 0.005(7) 0.041(8) 0.014(6)
C30C 0.036(5) 0.045(4) 0.013(5) 0.012(3) 0.005(4) -0.005(4)
C31C 0.055(3) 0.069(8) 0.019(2) -0.011(5) 0.001(2) -0.026(5)
C32C 0.072(7) 0.047(7) 0.045(8) 0.005(7) 0.041(8) 0.014(6)
C33 0.0331(11) 0.0224(10) 0.0241(10) 0.0048(8) 0.0004(8) 0.0017(8)
C34 0.0371(12) 0.0276(11) 0.0448(14) 0.0130(10) 0.0093(10) -0.0011(9)
C35 0.0446(14) 0.0404(13) 0.0468(15) 0.0109(11) 0.0099(11) 0.0165(11)
C36 0.095(2) 0.0296(13) 0.0448(16) 0.0037(11) -0.0119(15) -0.0234(14)

loop_
_atom_type_symbol
_atom_type_description
_atom_type_scat_dispersion_real
_atom_type_scat_dispersion_imag
_atom_type_scat_source
C C 0.0033 0.0016 'International Tables Vol C Tables 4.2.6.8 and 6.1.1.4'
H H 0.0000 0.0000 'International Tables Vol C Tables 4.2.6.8 and 6.1.1.4'
P P 0.1023 0.0942 'International Tables Vol C Tables 4.2.6.8 and 6.1.1.4'

loop_
_geom_angle_atom_site_label_1
_geom_angle_atom_site_label_2
_geom_angle_atom_site_label_3
_geom_angle
C1 P1 P4 98.73(6)
C1 P1 P3 97.64(6)
P4 P1 P3 58.20(2)
C19 P2 P4 98.05(6)
C19 P2 P3 99.53(6)
P4 P2 P3 58.13(2)
P4 P3 P2 60.80(2)
P4 P3 P1 60.58(2)
P2 P3 P1 80.52(3)
P3 P4 P1 61.22(2)
P3 P4 P2 61.07(2)
P1 P4 P2 80.96(3)
C6 C1 C2 118.70(17)
C6 C1 P1 119.76(14)
C2 C1 P1 120.62(14)
C3 C2 C1 118.11(17)
C3 C2 C7 115.16(17)
C1 C2 C7 126.34(17)
C4 C3 C2 123.05(18)
C4 C3 H3 118.5
C2 C3 H3 118.5
C3 C4 C5 116.68(17)
C3 C4 C11 122.67(18)
C5 C4 C11 120.34(18)
C4 C5 C6 123.42(18)
C4 C5 H5 118.3
C6 C5 H5 118.3
C5 C6 C1 118.00(17)
C5 C6 C15 115.53(17)
C1 C6 C15 126.24(17)
C9 C7 C8 109.44(18)
C9 C7 C10 108.33(19)
C8 C7 C10 105.10(19)
C9 C7 C2 111.94(17)
C8 C7 C2 115.04(17)
C10 C7 C2 106.52(17)
C7 C8 H8A 109.5
C7 C8 H8B 109.5
H8A C8 H8B 109.5
C7 C8 H8C 109.5
H8A C8 H8C 109.5
H8B C8 H8C 109.5
C7 C9 H9A 109.5
C7 C9 H9B 109.5
H9A C9 H9B 109.5
C7 C9 H9C 109.5
H9A C9 H9C 109.5
H9B C9 H9C 109.5
C7 C10 H10A 109.5
C7 C10 H10B 109.5
H10A C10 H10B 109.5
C7 C10 H10C 109.5
H10A C10 H10C 109.5
H10B C10 H10C 109.5
C14 C11 C13 110.0(2)
C14 C11 C12 107.61(19)
C13 C11 C12 108.5(2)
C14 C11 C4 110.29(17)
C13 C11 C4 108.56(18)
C12 C11 C4 111.91(18)
C11 C12 H12A 109.5
C11 C12 H12B 109.5
H12A C12 H12B 109.5
C11 C12 H12C 109.5
H12A C12 H12C 109.5
H12B C12 H12C 109.5
C11 C13 H13A 109.5
C11 C13 H13B 109.5
H13A C13 H13B 109.5
C11 C13 H13C 109.5
H13A C13 H13C 109.5
H13B C13 H13C 109.5
C11 C14 H14A 109.5
C11 C14 H14B 109.5
H14A C14 H14B 109.5
C11 C14 H14C 109.5
H14A C14 H14C 109.5
H14B C14 H14C 109.5
C18 C15 C17 108.9(2)
C18 C15 C16 105.87(19)
C17 C15 C16 107.77(19)
C18 C15 C6 115.40(18)
C17 C15 C6 111.34(17)
C16 C15 C6 107.12(17)
C15 C16 H16A 109.5
C15 C16 H16B 109.5
H16A C16 H16B 109.5
C15 C16 H16C 109.5
H16A C16 H16C 109.5
H16B C16 H16C 109.5
C15 C17 H17A 109.5
C15 C17 H17B 109.5
H17A C17 H17B 109.5
C15 C17 H17C 109.5
H17A C17 H17C 109.5
H17B C17 H17C 109.5
C15 C18 H18A 109.5
C15 C18 H18B 109.5
H18A C18 H18B 109.5
C15 C18 H18C 109.5
H18A C18 H18C 109.5
H18B C18 H18C 109.5
C24 C19 C20 118.78(16)
C24 C19 P2 120.31(13)
C20 C19 P2 120.15(14)
C21 C20 C19 117.58(17)
C21 C20 C25 114.89(16)
C19 C20 C25 127.36(17)
C22 C21 C20 123.81(17)
C22 C21 H21 118.1
C20 C21 H21 118.1
C21 C22 C23 116.40(17)
C21 C22 C29 122.26(17)
C23 C22 C29 121.24(18)
C22 C23 C24 123.46(17)
C22 C23 H23 118.3
C24 C23 H23 118.3
C23 C24 C19 118.12(16)
C23 C24 C33 114.39(16)
C19 C24 C33 127.33(16)
C26 C25 C27 107.56(18)
C26 C25 C20 117.36(16)
C27 C25 C20 111.24(17)
C26 C25 C28 105.22(18)
C27 C25 C28 108.62(18)
C20 C25 C28 106.41(16)
C25 C26 H26A 109.5
C25 C26 H26B 109.5
H26A C26 H26B 109.5
C25 C26 H26C 109.5
H26A C26 H26C 109.5
H26B C26 H26C 109.5
C25 C27 H27A 109.5
C25 C27 H27B 109.5
H27A C27 H27B 109.5
C25 C27 H27C 109.5
H27A C27 H27C 109.5
H27B C27 H27C 109.5
C25 C28 H28A 109.5
C25 C28 H28B 109.5
H28A C28 H28B 109.5
C25 C28 H28C 109.5
H28A C28 H28C 109.5
H28B C28 H28C 109.5
C32B C29 C30A 122.5(8)
C32B C29 C32C 15(2)
C30A C29 C32C 129(3)
C32B C29 C31C 122(4)
C30A C29 C31C 63.4(17)
C32C C29 C31C 110.7(13)
C32B C29 C22 114.7(8)
C30A C29 C22 116.2(3)
C32C C29 C22 114(3)
C31C C29 C22 108(3)
C32B C29 C31B 114.1(6)
C30A C29 C31B 73.5(7)
C32C C29 C31B 102(3)
C31C C29 C31B 11(2)
C22 C29 C31B 107.4(9)
C32B C29 C30C 96.0(16)
C30A C29 C30C 45.0(13)
C32C C29 C30C 109.6(12)
C31C C29 C30C 108.3(14)
C22 C29 C30C 106.6(15)
C31B C29 C30C 117.9(14)
C32B C29 C32A 27.0(7)
C30A C29 C32A 110.1(5)
C32C C29 C32A 42(2)
C31C C29 C32A 142(3)
C22 C29 C32A 107.9(4)
C31B C29 C32A 137.6(9)
C30C C29 C32A 72.7(16)
C32B C29 C31A 76.3(8)
C30A C29 C31A 110.4(5)
C32C C29 C31A 62(2)
C31C C29 C31A 53(2)
C22 C29 C31A 108.1(2)
C31B C29 C31A 42.8(7)
C30C C29 C31A 144.5(15)
C32A C29 C31A 103.2(4)
C32B C29 C30B 107.7(5)
C30A C29 C30B 30.3(6)
C32C C29 C30B 120(2)
C31C C29 C30B 93.7(16)
C22 C29 C30B 108.6(4)
C31B C29 C30B 103.7(5)
C30C C29 C30B 15.1(11)
C32A C29 C30B 86.6(6)
C31A C29 C30B 136.7(5)
C29 C30A H30A 109.5
C29 C30A H30B 109.5
H30A C30A H30B 109.5
C29 C30A H30C 109.5
H30A C30A H30C 109.5
H30B C30A H30C 109.5
C29 C31A H31A 109.5
C29 C31A H31B 109.5
H31A C31A H31B 109.5
C29 C31A H31C 109.5
H31A C31A H31C 109.5
H31B C31A H31C 109.5
C29 C32A H32A 109.5
C29 C32A H32B 109.5
H32A C32A H32B 109.5
C29 C32A H32C 109.5
H32A C32A H32C 109.5
H32B C32A H32C 109.5
C29 C30B H37D 109.5
C29 C30B H37E 109.5
H37D C30B H37E 109.5
C29 C30B H37F 109.5
H37D C30B H37F 109.5
H37E C30B H37F 109.5
C29 C31B H31D 109.5
C29 C31B H31E 109.5
H31D C31B H31E 109.5
C29 C31B H31F 109.5
H31D C31B H31F 109.5
H31E C31B H31F 109.5
C29 C32B H32D 109.5
C29 C32B H32E 109.5
H32D C32B H32E 109.5
C29 C32B H32F 109.5
H32D C32B H32F 109.5
H32E C32B H32F 109.5
C29 C30C H30G 109.5
C29 C30C H30H 109.5
H30G C30C H30H 109.5
C29 C30C H30I 109.5
H30G C30C H30I 109.5
H30H C30C H30I 109.5
C29 C31C H31G 109.5
C29 C31C H31H 109.5
H31G C31C H31H 109.5
C29 C31C H31I 109.5
H31G C31C H31I 109.5
H31H C31C H31I 109.5
C29 C32C H32G 109.5
C29 C32C H32H 109.5
H32G C32C H32H 109.5
C29 C32C H32I 109.5
H32G C32C H32I 109.5
H32H C32C H32I 109.5
C35 C33 C34 108.60(18)
C35 C33 C36 108.7(2)
C34 C33 C36 104.30(19)
C35 C33 C24 111.53(17)
C34 C33 C24 116.59(17)
C36 C33 C24 106.58(17)
C33 C34 H34A 109.5
C33 C34 H34B 109.5
H34A C34 H34B 109.5
C33 C34 H34C 109.5
H34A C34 H34C 109.5
H34B C34 H34C 109.5
C33 C35 H35A 109.5
C33 C35 H35B 109.5
H35A C35 H35B 109.5
C33 C35 H35C 109.5
H35A C35 H35C 109.5
H35B C35 H35C 109.5
C33 C36 H36A 109.5
C33 C36 H36B 109.5
H36A C36 H36B 109.5
C33 C36 H36C 109.5
H36A C36 H36C 109.5
H36B C36 H36C 109.5

loop_
_geom_bond_atom_site_label_1
_geom_bond_atom_site_label_2
_geom_bond_distance
P1 C1 1.8748(19)
P1 P4 2.2171(7)
P1 P3 2.2310(7)
P2 C19 1.8754(19)
P2 P4 2.2236(7)
P2 P3 2.2294(7)
P3 P4 2.1634(8)
C1 C6 1.418(3)
C1 C2 1.424(3)
C2 C3 1.398(3)
C2 C7 1.552(3)
C3 C4 1.384(3)
C3 H3 0.9500
C4 C5 1.389(3)
C4 C11 1.537(3)
C5 C6 1.394(3)
C5 H5 0.9500
C6 C15 1.556(3)
C7 C9 1.529(3)
C7 C8 1.533(3)
C7 C10 1.548(3)
C8 H8A 0.9800
C8 H8B 0.9800
C8 H8C 0.9800
C9 H9A 0.9800
C9 H9B 0.9800
C9 H9C 0.9800
C10 H10A 0.9800
C10 H10B 0.9800
C10 H10C 0.9800
C11 C14 1.526(3)
C11 C13 1.528(3)
C11 C12 1.537(3)
C12 H12A 0.9800
C12 H12B 0.9800
C12 H12C 0.9800
C13 H13A 0.9800
C13 H13B 0.9800
C13 H13C 0.9800
C14 H14A 0.9800
C14 H14B 0.9800
C14 H14C 0.9800
C15 C18 1.521(3)
C15 C17 1.532(3)
C15 C16 1.547(3)
C16 H16A 0.9800
C16 H16B 0.9800
C16 H16C 0.9800
C17 H17A 0.9800
C17 H17B 0.9800
C17 H17C 0.9800
C18 H18A 0.9800
C18 H18B 0.9800
C18 H18C 0.9800
C19 C24 1.415(3)
C19 C20 1.428(3)
C20 C21 1.399(3)
C20 C25 1.550(3)
C21 C22 1.380(3)
C21 H21 0.9500
C22 C23 1.384(3)
C22 C29 1.537(3)
C23 C24 1.398(3)
C23 H23 0.9500
C24 C33 1.556(3)
C25 C26 1.527(3)
C25 C27 1.533(3)
C25 C28 1.554(3)
C26 H26A 0.9800
C26 H26B 0.9800
C26 H26C 0.9800
C27 H27A 0.9800
C27 H27B 0.9800
C27 H27C 0.9800
C28 H28A 0.9800
C28 H28B 0.9800
C28 H28C 0.9800
C29 C32B 1.451(7)
C29 C30A 1.454(6)
C29 C32C 1.509(14)
C29 C31C 1.534(14)
C29 C31B 1.540(7)
C29 C30C 1.544(14)
C29 C32A 1.560(7)
C29 C31A 1.588(5)
C29 C30B 1.618(7)
C30A H30A 0.9800
C30A H30B 0.9800
C30A H30C 0.9800
C31A H31A 0.9800
C31A H31B 0.9800
C31A H31C 0.9800
C32A H32A 0.9800
C32A H32B 0.9800
C32A H32C 0.9800
C30B H37D 0.9800
C30B H37E 0.9800
C30B H37F 0.9800
C31B H31D 0.9800
C31B H31E 0.9800
C31B H31F 0.9800
C32B H32D 0.9800
C32B H32E 0.9800
C32B H32F 0.9800
C30C H30G 0.9800
C30C H30H 0.9800
C30C H30I 0.9800
C31C H31G 0.9800
C31C H31H 0.9800
C31C H31I 0.9800
C32C H32G 0.9800
C32C H32H 0.9800
C32C H32I 0.9800
C33 C35 1.529(3)
C33 C34 1.533(3)
C33 C36 1.546(3)
C34 H34A 0.9800
C34 H34B 0.9800
C34 H34C 0.9800
C35 H35A 0.9800
C35 H35B 0.9800
C35 H35C 0.9800
C36 H36A 0.9800
C36 H36B 0.9800
C36 H36C 0.9800

loop_
_geom_torsion_atom_site_label_1
_geom_torsion_atom_site_label_2
_geom_torsion_atom_site_label_3
_geom_torsion_atom_site_label_4
_geom_torsion
C19 P2 P3 P4 93.61(6)
C19 P2 P3 P1 155.10(6)
P4 P2 P3 P1 61.49(2)
C1 P1 P3 P4 -95.57(6)
C1 P1 P3 P2 -157.29(6)
P4 P1 P3 P2 -61.72(2)
P2 P3 P4 P1 95.66(3)
P1 P3 P4 P2 -95.66(3)
C1 P1 P4 P3 93.62(7)
C1 P1 P4 P2 155.49(7)
P3 P1 P4 P2 61.87(2)
C19 P2 P4 P3 -96.26(6)
C19 P2 P4 P1 -158.29(6)
P3 P2 P4 P1 -62.03(2)
P4 P1 C1 C6 -118.29(14)
P3 P1 C1 C6 -59.44(15)
P4 P1 C1 C2 50.56(16)
P3 P1 C1 C2 109.41(15)
C6 C1 C2 C3 15.1(3)
P1 C1 C2 C3 -153.83(15)
C6 C1 C2 C7 -157.26(18)
P1 C1 C2 C7 33.8(3)
C1 C2 C3 C4 -4.7(3)
C7 C2 C3 C4 168.55(18)
C2 C3 C4 C5 -6.1(3)
C2 C3 C4 C11 -179.61(18)
C3 C4 C5 C6 6.6(3)
C11 C4 C5 C6 -179.70(19)
C4 C5 C6 C1 3.7(3)
C4 C5 C6 C15 -171.03(19)
C2 C1 C6 C5 -14.7(3)
P1 C1 C6 C5 154.41(15)
C2 C1 C6 C15 159.49(19)
P1 C1 C6 C15 -31.4(3)
C3 C2 C7 C9 64.9(2)
C1 C2 C7 C9 -122.5(2)
C3 C2 C7 C8 -169.35(19)
C1 C2 C7 C8 3.2(3)
C3 C2 C7 C10 -53.3(2)
C1 C2 C7 C10 119.2(2)
C3 C4 C11 C14 -132.5(2)
C5 C4 C11 C14 54.2(3)
C3 C4 C11 C13 106.9(2)
C5 C4 C11 C13 -66.4(3)
C3 C4 C11 C12 -12.7(3)
C5 C4 C11 C12 173.9(2)
C5 C6 C15 C18 165.7(2)
C1 C6 C15 C18 -8.6(3)
C5 C6 C15 C17 -69.5(2)
C1 C6 C15 C17 116.2(2)
C5 C6 C15 C16 48.1(2)
C1 C6 C15 C16 -126.2(2)
P4 P2 C19 C24 113.17(14)
P3 P2 C19 C24 54.29(14)
P4 P2 C19 C20 -56.73(14)
P3 P2 C19 C20 -115.60(14)
C24 C19 C20 C21 -13.4(3)
P2 C19 C20 C21 156.69(14)
C24 C19 C20 C25 161.76(17)
P2 C19 C20 C25 -28.2(2)
C19 C20 C21 C22 2.5(3)
C25 C20 C21 C22 -173.23(17)
C20 C21 C22 C23 7.1(3)
C20 C21 C22 C29 -176.61(18)
C21 C22 C23 C24 -6.0(3)
C29 C22 C23 C24 177.68(17)
C22 C23 C24 C19 -4.7(3)
C22 C23 C24 C33 170.91(17)
C20 C19 C24 C23 14.4(2)
P2 C19 C24 C23 -155.61(14)
C20 C19 C24 C33 -160.56(18)
P2 C19 C24 C33 29.4(2)
C21 C20 C25 C26 173.21(18)
C19 C20 C25 C26 -2.0(3)
C21 C20 C25 C27 -62.4(2)
C19 C20 C25 C27 122.4(2)
C21 C20 C25 C28 55.8(2)
C19 C20 C25 C28 -119.5(2)
C21 C22 C29 C32B 158.8(8)
C23 C22 C29 C32B -25.1(8)
C21 C22 C29 C30A 6.5(6)
C23 C22 C29 C30A -177.4(5)
C21 C22 C29 C32C 175(2)
C23 C22 C29 C32C -9(2)
C21 C22 C29 C31C -62(2)
C23 C22 C29 C31C 114(2)
C21 C22 C29 C31B -73.3(7)
C23 C22 C29 C31B 102.8(7)
C21 C22 C29 C30C 53.9(15)
C23 C22 C29 C30C -129.9(15)
C21 C22 C29 C32A 130.7(4)
C23 C22 C29 C32A -53.2(4)
C21 C22 C29 C31A -118.3(4)
C23 C22 C29 C31A 57.9(4)
C21 C22 C29 C30B 38.3(6)
C23 C22 C29 C30B -145.6(6)
C23 C24 C33 C35 63.5(2)
C19 C24 C33 C35 -121.3(2)
C23 C24 C33 C34 -170.94(18)
C19 C24 C33 C34 4.2(3)
C23 C24 C33 C36 -55.0(2)
C19 C24 C33 C36 120.1(2)
